data_2009184
loop_
_publ_author_name
'Ng, Hunt Y.'
'Harrison, William T. A.'

_publ_section_title
;
 Sodium zinc phosphate hydroxide, Na~2~Zn(OH)PO~4~
;
_journal_issue 11
_journal_name_full 'Acta Crystallographica Section C'
_journal_page_first IUC9900145
_journal_paper_doi 10.1107/S0108270199098583
_journal_volume 55
_journal_year 1999
_chemical_formula_iupac 'Na2 Zn (O H) P1 O4'
_chemical_formula_moiety '(Na2), (Zn), (O H), (P O4)'
_chemical_formula_sum 'H Na2 O5 P Zn'
_chemical_formula_weight 223.34
_chemical_name_systematic ?
_space_group_IT_number 14
_symmetry_cell_setting monoclinic
_symmetry_space_group_name_Hall '-P 2ybc'
_symmetry_space_group_name_H-M 'P 1 21/c 1'
_cell_angle_alpha 90
_cell_angle_beta 105.128(10)
_cell_angle_gamma 90
_cell_formula_units_Z 4
_cell_length_a 8.5812(10)
_cell_length_b 9.9084(11)
_cell_length_c 5.8016(9)
_cell_measurement_reflns_used 39
_cell_measurement_temperature 298
_cell_measurement_theta_max 12.2
_cell_measurement_theta_min 5.3
_cell_volume 476.19(11)
_computing_cell_refinement 'Siemens P4 software'
_computing_data_collection 'Siemens P4 software (Siemens, 1995)'
_computing_data_reduction 'Siemens P4 software'
_computing_publication_material CRYSTALS
_computing_structure_refinement 'CRYSTALS Issue 10 (Watkin et al., 1996)'
_diffrn_ambient_temperature 298
_diffrn_measurement_device_type 'Siemens P4'
_diffrn_measurement_method \w/2\q
_diffrn_radiation_type MoK\a
_diffrn_radiation_wavelength 0.71073
_diffrn_reflns_av_R_equivalents 0.0271
_diffrn_reflns_limit_h_max 8
_diffrn_reflns_limit_h_min -1
_diffrn_reflns_limit_k_max 13
_diffrn_reflns_limit_k_min -1
_diffrn_reflns_limit_l_max 11
_diffrn_reflns_limit_l_min -12
_diffrn_reflns_number 2042
_diffrn_reflns_theta_max 30.00
_diffrn_reflns_theta_min 1.00
_diffrn_standards_decay_% 0.00
_diffrn_standards_interval_count 97
_diffrn_standards_interval_time 0
_diffrn_standards_number 3
_exptl_absorpt_coefficient_mu 5.60
_exptl_absorpt_correction_T_max 0.326
_exptl_absorpt_correction_T_min 0.221
_exptl_absorpt_correction_type '\y scan'
_exptl_absorpt_process_details '(North et al., 1968)'
_exptl_crystal_colour ' colourless '
_exptl_crystal_density_diffrn 3.12
_exptl_crystal_density_meas ?
_exptl_crystal_description ' lump '
_exptl_crystal_F_000 433.56
_exptl_crystal_size_max 0.40
_exptl_crystal_size_mid 0.20
_exptl_crystal_size_min 0.20
_refine_diff_density_max 0.543
_refine_diff_density_min -0.459
_refine_ls_extinction_coef 286(9)
_refine_ls_extinction_method 'Larson (1967)'
_refine_ls_goodness_of_fit_ref 0.997
_refine_ls_hydrogen_treatment refU
_refine_ls_matrix_type full
_refine_ls_number_parameters 84
_refine_ls_number_reflns 1307
_refine_ls_R_factor_gt 0.0295
_refine_ls_shift/su_max 0.0004
_refine_ls_structure_factor_coef F
_refine_ls_weighting_details
;
 Chebychev polynomial with   3 parameters (Carruthers & Watkin, 1979)
 0.367 0.123 0.186
;
_refine_ls_weighting_scheme calc
_refine_ls_wR_factor_ref 0.0307
_reflns_number_gt 1307
_reflns_number_total 1386
_reflns_threshold_expression I>\s(I)
_cod_data_source_file qb0123.cif
_cod_data_source_block QB0123
_cod_depositor_comments
;
The following automatic conversions were performed:
'_symmetry_cell_setting' value 'Monoclinic' changed to 'monoclinic'
according to '/home/saulius/struct/CIF-dictionaries/cif_core.dic'
dictionary named 'cif_core.dic' version 2.4.1 from 2010-06-29.

Automatic conversion script
Id: cif_fix_enum 1527 2010-12-29 10:47:43Z saulius 

The following automatic conversions were performed:

'_chemical_melting_point' value 'not measured' was changed to '?' -
the value is undefined or not given.

'_symmetry_cell_setting' value
'Monoclinic' changed to 'monoclinic' according to
/home/saulius/struct/CIF-dictionaries/cif_core.dic dictionary named
'cif_core.dic' version 2.4.1 from 2010-06-29.

Automatic conversion script
Id: cif_fix_values 1715 2011-07-08 13:25:40Z adriana 

The following automatic conversions were performed:

'_exptl_crystal_density_meas' value 'not measured' was changed to '?'
- the value is perceived as not measured.

Automatic conversion script
Id: cif_fix_values 3008 2015-01-20 13:52:24Z robertas 
;
_cod_original_cell_volume 476.19(12)
_cod_original_sg_symbol_H-M 'P 21/c'
_cod_original_formula_sum 'H1 Na2 O5 P Zn'
_cod_database_code 2009184

loop_
_symmetry_equiv_pos_as_xyz
x,y,z
-x,-y,-z
-x,y+1/2,-z+1/2
x,-y+1/2,z+1/2

loop_
_atom_site_aniso_label
_atom_site_aniso_U_11
_atom_site_aniso_U_22
_atom_site_aniso_U_33
_atom_site_aniso_U_12
_atom_site_aniso_U_13
_atom_site_aniso_U_23
Na1 .0158(5) .0165(5) .0209(5) .0005(3) .0047(4) .0033(4)
Na2 .0207(5) .0229(5) .0169(5) .0017(4) .0064(4) .0024(4)
Zn1 .01014(15) .01060(16) .01021(16) .00001(8) .00287(9) .00010(8)
P1 .0084(2) .0084(2) .0090(2) -.00024(17) .00267(17) .00027(16)
O1 .0196(8) .0099(7) .0186(8) .0041(6) .0050(6) .0008(6)
O2 .0177(8) .0161(8) .0217(8) -.0051(6) .0130(7) -.0037(6)
O3 .0137(7) .0184(8) .0151(7) -.0069(6) .0033(6) -.0039(6)
O4 .0224(8) .0102(7) .0109(6) .0007(6) .0063(6) .0015(6)
O5 .0125(7) .0198(8) .0128(7) -.0045(6) .0026(5) -.0043(6)

loop_
_atom_site_label
_atom_site_fract_x
_atom_site_fract_y
_atom_site_fract_z
_atom_site_U_iso_or_equiv
_atom_site_thermal_displace_type
_atom_site_occupancy
Na1 .30329(12) .14360(10) .68347(19) .0178 Uani 1.0000
Na2 .38370(13) .83025(12) .64472(19) .0199 Uani 1.0000
Zn1 .01080(3) .85877(3) .77946(4) .0103 Uani 1.0000
P1 .29550(6) .50740(5) .63610(9) .0085 Uani 1.0000
O1 .3609(2) .36669(17) .6163(3) .0160 Uani 1.0000
O2 .1530(2) .49829(17) .7576(3) .0170 Uani 1.0000
O3 .4203(2) .60511(18) .7816(3) .0158 Uani 1.0000
O4 .9880(2) .69288(16) .9427(3) .0141 Uani 1.0000
O5 .2285(2) .93488(18) .8788(3) .0152 Uani 1.0000
H1 1.0353 .63095 .8763 .017(8) Uiso 1.0000

loop_
_atom_type_symbol
_atom_type_scat_dispersion_real
_atom_type_scat_dispersion_imag
_atom_type_scat_source
'Na  ' 0.0300 0.0250 International_Tables_Vol_IV_Table_2.2B
'Zn  ' 0.2220 1.4310 International_Tables_Vol_IV_Table_2.2B
'P   ' 0.0900 0.0950 International_Tables_Vol_IV_Table_2.2B
'O   ' 0.0080 0.0060 International_Tables_Vol_IV_Table_2.2B
'H   ' 0.0000 0.0000 International_Tables_Vol_IV_Table_2.2B

loop_
_geom_angle_atom_site_label_1
_geom_angle_atom_site_label_2
_geom_angle_atom_site_label_3
_geom_angle_site_symmetry_1
_geom_angle_site_symmetry_3
_geom_angle
_geom_angle_publ_flag
O1 Na1 O1 . 4_555 102.63(7) no
O1 Na1 O3 . 3_646 85.12(7) no
O1 Na1 O3 4_555 3_646 88.60(7) no
O1 Na1 O4 . 3_646 90.31(7) no
O1 Na1 O4 4_555 3_646 103.44(7) no
O3 Na1 O4 3_646 3_646 167.82(8) no
O1 Na1 O5 . 1_545 161.39(8) no
O1 Na1 O5 4_555 1_545 60.55(6) no
O3 Na1 O5 3_646 1_545 101.37(7) no
O4 Na1 O5 3_646 1_545 86.47(6) no
O1 Na2 O3 3_656 . 85.60(7) no
O1 Na2 O3 3_656 4_564 99.92(8) no
O3 Na2 O3 . 4_564 122.20(8) no
O1 Na2 O5 3_656 . 100.11(7) no
O3 Na2 O5 . . 105.40(7) no
O3 Na2 O5 4_564 . 129.29(8) no
O2 Zn1 O4 3_556 1_455 119.77(7) no
O2 Zn1 O4 3_556 4_464 101.09(7) no
O4 Zn1 O4 1_455 4_464 105.51(4) no
O2 Zn1 O5 3_556 . 111.46(8) no
O4 Zn1 O5 1_455 . 113.24(8) no
O4 Zn1 O5 4_464 . 103.37(7) no
O1 P1 O2 . . 109.20(10) no
O1 P1 O3 . . 113.90(10) no
O2 P1 O3 . . 107.80(10) no
O1 P1 O5 . 4_564 108.40(10) no
O2 P1 O5 . 4_564 108.40(10) no
O3 P1 O5 . 4_564 109.10(10) no
Zn1 O2 P1 3_546 . 128.20(10) no
Zn1 O4 Zn1 1_655 4_665 135.01(9) no
Zn1 O4 H1 1_655 . 105.2 no
Zn1 O4 H1 4_665 . 108.3 no
Zn1 O5 P1 . 4_565 120.50(10) no

loop_
_geom_bond_atom_site_label_1
_geom_bond_atom_site_label_2
_geom_bond_site_symmetry_1
_geom_bond_site_symmetry_2
_geom_bond_distance
_geom_bond_publ_flag
Na1 O1 . . 2.320(2) no
Na1 O1 . 4_555 2.431(2) no
Na1 O3 . 3_646 2.358(2) no
Na1 O4 . 3_646 2.463(2) no
Na1 O5 . 1_545 2.521(2) no
Na2 O1 . 3_656 2.296(2) no
Na2 O3 . . 2.361(2) no
Na2 O3 . 4_564 2.301(2) no
Na2 O5 . . 2.374(2) no
Zn1 O2 . 3_556 1.9432(17) no
Zn1 O4 . 1_455 1.9324(16) no
Zn1 O4 . 4_464 1.9791(16) no
Zn1 O5 . . 1.9565(17) no
P1 O1 . . 1.5184(17) no
P1 O2 . . 1.5652(17) no
P1 O3 . . 1.5247(17) no
P1 O5 . 4_564 1.5615(17) no

loop_
_geom_hbond_atom_site_label_D
_geom_hbond_atom_site_label_H
_geom_hbond_atom_site_label_A
_geom_hbond_site_symmetry_A
_geom_hbond_distance_DH
_geom_hbond_distance_HA
_geom_hbond_distance_DA
_geom_hbond_angle_DHA
_geom_hbond_publ_flag
O4 H1 O2 1_655 0.88 1.89 2.769(2) 175 no
